data_2227472
loop_
_publ_author_name
'Esmhosseini, Majid'
'Maleki, Shahrzad'

_publ_section_title
;
 Bis[(2-aminophenyl)methanol-\k^2^<i>O</i>,<i>N</i>]bis(nitrato-\k<i>O</i>)manganese(II)
;
_journal_coeditor_code HB5561
_journal_issue 9
_journal_name_full 'Acta Crystallographica Section E'
_journal_page_first m1052
_journal_paper_doi 10.1107/S1600536810030114
_journal_volume 66
_journal_year 2010
_chemical_formula_iupac '[Mn (N O3)2 (C7 H9 N O)2]'
_chemical_formula_moiety 'C14 H18 Mn1 N4 O8'
_chemical_formula_sum 'C14 H18 Mn N4 O8'
_chemical_formula_weight 425.26
_chemical_name_systematic
;
Bis[(2-aminophenyl)methanol-\k^2^<i>O</i>,<i>N</i>]bis(nitrato-
\k<i>O</i>)manganese(II)
;
_space_group_IT_number 60
_symmetry_cell_setting orthorhombic
_symmetry_space_group_name_Hall '-P 2n 2ab'
_symmetry_space_group_name_H-M 'P b c n'
_atom_sites_solution_hydrogens geom
_atom_sites_solution_primary direct
_atom_sites_solution_secondary difmap
_audit_creation_method SHELXL-97
_cell_angle_alpha 90.00
_cell_angle_beta 90.00
_cell_angle_gamma 90.00
_cell_formula_units_Z 4
_cell_length_a 23.374(2)
_cell_length_b 10.1929(12)
_cell_length_c 7.3336(6)
_cell_measurement_reflns_used 1154
_cell_measurement_temperature 120(2)
_cell_measurement_theta_max 29.16
_cell_measurement_theta_min 2.18
_cell_volume 1747.2(3)
_computing_cell_refinement 'SAINT (Bruker, 1998)'
_computing_data_collection 'SMART (Bruker, 1998)'
_computing_data_reduction 'SAINT (Bruker, 1998)'
_computing_molecular_graphics 'ORTEP-3 (Farrugia, 1997)'
_computing_publication_material 'WinGX (Farrugia, 1999)'
_computing_structure_refinement 'SHELXTL (Sheldrick, 2008)'
_computing_structure_solution 'SHELXTL (Sheldrick, 2008)'
_diffrn_ambient_temperature 120(2)
_diffrn_measured_fraction_theta_full 0.990
_diffrn_measured_fraction_theta_max 0.990
_diffrn_measurement_device_type 'Bruker SMART CCD'
_diffrn_measurement_method 'phi and omega scans'
_diffrn_radiation_monochromator graphite
_diffrn_radiation_source 'fine-focus sealed tube'
_diffrn_radiation_type MoK\a
_diffrn_radiation_wavelength 0.71073
_diffrn_reflns_av_R_equivalents 0.0459
_diffrn_reflns_av_sigmaI/netI 0.0332
_diffrn_reflns_limit_h_max 23
_diffrn_reflns_limit_h_min -31
_diffrn_reflns_limit_k_max 10
_diffrn_reflns_limit_k_min -13
_diffrn_reflns_limit_l_max 9
_diffrn_reflns_limit_l_min -9
_diffrn_reflns_number 6668
_diffrn_reflns_theta_full 29.16
_diffrn_reflns_theta_max 29.16
_diffrn_reflns_theta_min 2.18
_diffrn_standards_number 0
_exptl_absorpt_coefficient_mu 0.808
_exptl_absorpt_correction_T_max 0.955
_exptl_absorpt_correction_T_min 0.907
_exptl_absorpt_correction_type multi-scan
_exptl_absorpt_process_details '(SADABS; Bruker, 1998)'
_exptl_crystal_colour colorless
_exptl_crystal_density_diffrn 1.617
_exptl_crystal_density_method 'not measured'
_exptl_crystal_description Block
_exptl_crystal_F_000 876
_exptl_crystal_size_max 0.40
_exptl_crystal_size_mid 0.10
_exptl_crystal_size_min 0.06
_refine_diff_density_max 0.313
_refine_diff_density_min -0.322
_refine_ls_extinction_method none
_refine_ls_goodness_of_fit_ref 1.104
_refine_ls_hydrogen_treatment mixed
_refine_ls_matrix_type full
_refine_ls_number_parameters 135
_refine_ls_number_reflns 2335
_refine_ls_number_restraints 0
_refine_ls_restrained_S_all 1.104
_refine_ls_R_factor_all 0.0523
_refine_ls_R_factor_gt 0.0380
_refine_ls_shift/su_max 0.007
_refine_ls_shift/su_mean 0.001
_refine_ls_structure_factor_coef Fsqd
_refine_ls_weighting_details 'calc w=1/[\s^2^(Fo^2^)+(0.0170P)^2^+1.3224P] where P=(Fo^2^+2Fc^2^)/3'
_refine_ls_weighting_scheme calc
_refine_ls_wR_factor_gt 0.0675
_refine_ls_wR_factor_ref 0.0714
_reflns_number_gt 1928
_reflns_number_total 2335
_reflns_threshold_expression I>2\s(I)
_cod_data_source_file hb5561.cif
_cod_data_source_block I
_cod_original_formula_sum 'C14 H18 Mn1 N4 O8'
_cod_database_code 2227472
_cod_database_fobs_code 2227472

loop_
_symmetry_equiv_pos_site_id
_symmetry_equiv_pos_as_xyz
1 x,y,z
2 1/2-x,1/2-y,1/2+z
3 1/2+x,1/2-y,-z
4 -x,y,1/2-z
5 -x,-y,-z
6 1/2+x,1/2+y,1/2-z
7 1/2-x,1/2+y,z
8 x,-y,1/2+z

loop_
_atom_site_type_symbol
_atom_site_label
_atom_site_fract_x
_atom_site_fract_y
_atom_site_fract_z
_atom_site_U_iso_or_equiv
_atom_site_adp_type
_atom_site_calc_flag
_atom_site_refinement_flags
_atom_site_occupancy
_atom_site_disorder_assembly
_atom_site_disorder_group
C C1 0.61659(7) 0.43167(16) 0.1127(2) 0.0177(3) Uani d . 1 . .
H H1A 0.6380 0.5132 0.1158 0.021 Uiso calc R 1 . .
H H1B 0.6137 0.4033 -0.0132 0.021 Uiso calc R 1 . .
C C2 0.64736(7) 0.32879(16) 0.2234(2) 0.0160(3) Uani d . 1 . .
C C3 0.69730(8) 0.36086(18) 0.3180(2) 0.0208(3) Uani d . 1 . .
H H3 0.7119 0.4455 0.3095 0.025 Uiso calc R 1 . .
C C4 0.72554(8) 0.26846(19) 0.4247(3) 0.0248(4) Uani d . 1 . .
H H4 0.7586 0.2911 0.4876 0.030 Uiso calc R 1 . .
C C5 0.70376(8) 0.14206(19) 0.4363(3) 0.0248(4) Uani d . 1 . .
H H5 0.7221 0.0802 0.5087 0.030 Uiso calc R 1 . .
C C6 0.65484(8) 0.10717(17) 0.3408(2) 0.0197(3) Uani d . 1 . .
H H6 0.6411 0.0217 0.3473 0.024 Uiso calc R 1 . .
C C7 0.62624(7) 0.20036(16) 0.2348(2) 0.0162(3) Uani d . 1 . .
N N1 0.57317(7) 0.16868(14) 0.1479(2) 0.0168(3) Uani d . 1 . .
H H1D 0.5731(10) 0.194(2) 0.030(4) 0.033(6) Uiso d . 1 . .
H H1C 0.5657(10) 0.085(2) 0.156(3) 0.027(6) Uiso d . 1 . .
N N2 0.55303(6) 0.21326(14) 0.61414(18) 0.0165(3) Uani d . 1 . .
O O1 0.55977(5) 0.45233(12) 0.18714(17) 0.0181(2) Uani d . 1 . .
H H1E 0.5502(11) 0.522(3) 0.141(4) 0.046(8) Uiso d . 1 . .
O O2 0.53386(6) 0.31604(10) 0.53077(16) 0.0184(3) Uani d . 1 . .
O O3 0.53757(6) 0.10431(11) 0.55841(18) 0.0241(3) Uani d . 1 . .
O O4 0.58609(6) 0.22845(13) 0.74423(18) 0.0249(3) Uani d . 1 . .
Mn Mn1 0.5000 0.29131(3) 0.2500 0.01412(9) Uani d S 1 . .

loop_
_atom_site_aniso_label
_atom_site_aniso_U_11
_atom_site_aniso_U_22
_atom_site_aniso_U_33
_atom_site_aniso_U_12
_atom_site_aniso_U_13
_atom_site_aniso_U_23
C1 0.0222(8) 0.0131(7) 0.0179(8) -0.0029(6) 0.0022(7) 0.0018(6)
C2 0.0186(7) 0.0156(7) 0.0137(8) 0.0016(6) 0.0017(6) -0.0019(6)
C3 0.0197(8) 0.0212(8) 0.0216(8) -0.0015(7) 0.0024(7) -0.0055(7)
C4 0.0196(8) 0.0306(10) 0.0243(8) 0.0028(8) -0.0040(7) -0.0056(8)
C5 0.0244(9) 0.0276(10) 0.0224(8) 0.0090(8) -0.0023(7) 0.0006(8)
C6 0.0237(8) 0.0152(7) 0.0203(8) 0.0043(7) 0.0000(7) -0.0005(7)
C7 0.0191(7) 0.0151(7) 0.0143(7) 0.0014(6) 0.0016(6) -0.0017(6)
N1 0.0230(7) 0.0109(6) 0.0165(7) -0.0018(5) -0.0026(6) -0.0005(5)
N2 0.0213(7) 0.0139(6) 0.0144(6) 0.0013(6) 0.0004(5) 0.0012(5)
O1 0.0204(6) 0.0102(5) 0.0238(6) -0.0002(5) -0.0008(5) 0.0045(5)
O2 0.0288(6) 0.0087(5) 0.0177(6) 0.0011(5) -0.0042(5) 0.0014(4)
O3 0.0316(7) 0.0103(5) 0.0305(7) -0.0017(5) -0.0047(6) 0.0007(5)
O4 0.0308(6) 0.0276(7) 0.0163(6) 0.0021(5) -0.0072(6) 0.0004(6)
Mn1 0.01774(16) 0.00979(14) 0.01484(16) 0.000 -0.00214(14) 0.000

loop_
_atom_type_symbol
_atom_type_description
_atom_type_scat_dispersion_real
_atom_type_scat_dispersion_imag
_atom_type_scat_source
C C 0.0033 0.0016 'International Tables Vol C Tables 4.2.6.8 and 6.1.1.4'
H H 0.0000 0.0000 'International Tables Vol C Tables 4.2.6.8 and 6.1.1.4'
N N 0.0061 0.0033 'International Tables Vol C Tables 4.2.6.8 and 6.1.1.4'
O O 0.0106 0.0060 'International Tables Vol C Tables 4.2.6.8 and 6.1.1.4'
Mn Mn 0.3368 0.7283 'International Tables Vol C Tables 4.2.6.8 and 6.1.1.4'

loop_
_geom_angle_atom_site_label_1
_geom_angle_atom_site_label_2
_geom_angle_atom_site_label_3
_geom_angle_site_symmetry_1
_geom_angle_site_symmetry_3
_geom_angle
_geom_angle_publ_flag
O1 C1 C2 . . 109.56(13) ?
O1 C1 H1A . . 109.8 ?
C2 C1 H1A . . 109.8 ?
O1 C1 H1B . . 109.8 ?
C2 C1 H1B . . 109.8 ?
H1A C1 H1B . . 108.2 ?
C3 C2 C7 . . 118.92(15) ?
C3 C2 C1 . . 120.20(15) ?
C7 C2 C1 . . 120.88(15) ?
C4 C3 C2 . . 121.16(17) ?
C4 C3 H3 . . 119.4 ?
C2 C3 H3 . . 119.4 ?
C5 C4 C3 . . 119.26(17) ?
C5 C4 H4 . . 120.4 ?
C3 C4 H4 . . 120.4 ?
C6 C5 C4 . . 120.63(17) ?
C6 C5 H5 . . 119.7 ?
C4 C5 H5 . . 119.7 ?
C5 C6 C7 . . 120.05(17) ?
C5 C6 H6 . . 120.0 ?
C7 C6 H6 . . 120.0 ?
C6 C7 C2 . . 119.96(15) ?
C6 C7 N1 . . 120.58(15) ?
C2 C7 N1 . . 119.31(14) ?
C7 N1 Mn1 . . 112.68(10) ?
C7 N1 H1D . . 111.3(16) ?
Mn1 N1 H1D . . 99.2(16) ?
C7 N1 H1C . . 111.3(15) ?
Mn1 N1 H1C . . 111.6(15) ?
H1D N1 H1C . . 110(2) ?
O3 N2 O4 . . 123.32(14) ?
O3 N2 O2 . . 118.03(13) ?
O4 N2 O2 . . 118.65(14) ?
C1 O1 Mn1 . . 123.42(10) ?
C1 O1 H1E . . 102.7(19) ?
Mn1 O1 H1E . . 124.1(19) ?
N2 O2 Mn1 . . 118.03(10) ?
O1 Mn1 O1 4_655 . 83.74(7) ?
O1 Mn1 O2 4_655 4_655 83.31(5) ?
O1 Mn1 O2 . 4_655 86.99(5) ?
O1 Mn1 O2 4_655 . 86.99(5) ?
O1 Mn1 O2 . . 83.31(5) ?
O2 Mn1 O2 4_655 . 166.96(6) ?
O1 Mn1 N1 4_655 4_655 82.07(5) ?
O1 Mn1 N1 . 4_655 165.12(5) ?
O2 Mn1 N1 4_655 4_655 95.79(5) ?
O2 Mn1 N1 . 4_655 91.45(5) ?
O1 Mn1 N1 4_655 . 165.11(5) ?
O1 Mn1 N1 . . 82.07(5) ?
O2 Mn1 N1 4_655 . 91.45(5) ?
O2 Mn1 N1 . . 95.79(5) ?
N1 Mn1 N1 4_655 . 112.40(8) ?

loop_
_geom_bond_atom_site_label_1
_geom_bond_atom_site_label_2
_geom_bond_site_symmetry_2
_geom_bond_distance
_geom_bond_publ_flag
C1 O1 . 1.451(2) ?
C1 C2 . 1.509(2) ?
C1 H1A . 0.9700 ?
C1 H1B . 0.9700 ?
C2 C3 . 1.397(2) ?
C2 C7 . 1.402(2) ?
C3 C4 . 1.391(3) ?
C3 H3 . 0.9300 ?
C4 C5 . 1.388(3) ?
C4 H4 . 0.9300 ?
C5 C6 . 1.387(3) ?
C5 H5 . 0.9300 ?
C6 C7 . 1.398(2) ?
C6 H6 . 0.9300 ?
C7 N1 . 1.431(2) ?
Mn1 N1 . 2.2469(15) y
N1 H1D . 0.90(3) ?
N1 H1C . 0.87(2) ?
N2 O3 . 1.2372(19) ?
N2 O4 . 1.2375(18) ?
N2 O2 . 1.2931(18) ?
Mn1 O1 . 2.2041(13) y
O1 H1E . 0.82(3) ?
Mn1 O2 . 2.2203(12) y
Mn1 O1 4_655 2.2041(13) ?
Mn1 O2 4_655 2.2202(12) ?
Mn1 N1 4_655 2.2469(15) ?

loop_
_geom_hbond_atom_site_label_D
_geom_hbond_atom_site_label_H
_geom_hbond_atom_site_label_A
_geom_hbond_site_symmetry_A
_geom_hbond_distance_DH
_geom_hbond_distance_HA
_geom_hbond_distance_DA
_geom_hbond_angle_DHA
_geom_hbond_publ_flag
N1 H1C O3 8_554 0.87(2) 2.16(2) 2.9775(19) 156(2) yes
N1 H1D O4 1_554 0.90(3) 2.15(3) 3.037(2) 169(2) yes
O1 H1E O2 8_564 0.82(3) 1.88(3) 2.6937(17) 176(3) yes
C1 H1B O4 1_554 0.97 2.60 3.479(2) 151 yes

loop_
_geom_torsion_atom_site_label_1
_geom_torsion_atom_site_label_2
_geom_torsion_atom_site_label_3
_geom_torsion_atom_site_label_4
_geom_torsion_site_symmetry_1
_geom_torsion_site_symmetry_2
_geom_torsion_site_symmetry_3
_geom_torsion_site_symmetry_4
_geom_torsion
_geom_torsion_publ_flag
O1 C1 C2 C3 . . . . -117.48(17) ?
O1 C1 C2 C7 . . . . 61.89(19) ?
C7 C2 C3 C4 . . . . -1.1(3) ?
C1 C2 C3 C4 . . . . 178.31(16) ?
C2 C3 C4 C5 . . . . 0.4(3) ?
C3 C4 C5 C6 . . . . 0.9(3) ?
C4 C5 C6 C7 . . . . -1.4(3) ?
C5 C6 C7 C2 . . . . 0.7(2) ?
C5 C6 C7 N1 . . . . -174.78(16) ?
C3 C2 C7 C6 . . . . 0.5(2) ?
C1 C2 C7 C6 . . . . -178.84(15) ?
C3 C2 C7 N1 . . . . 176.07(15) ?
C1 C2 C7 N1 . . . . -3.3(2) ?
C6 C7 N1 Mn1 . . . . 117.00(14) ?
C2 C7 N1 Mn1 . . . . -58.50(17) ?
C2 C1 O1 Mn1 . . . . -49.35(17) ?
O3 N2 O2 Mn1 . . . . -19.78(18) ?
O4 N2 O2 Mn1 . . . . 159.69(11) ?
C1 O1 Mn1 O1 . . . 4_655 -175.17(15) ?
C1 O1 Mn1 O2 . . . 4_655 -91.58(12) ?
C1 O1 Mn1 O2 . . . . 97.15(12) ?
C1 O1 Mn1 N1 . . . 4_655 167.15(17) ?
C1 O1 Mn1 N1 . . . . 0.31(12) ?
N2 O2 Mn1 O1 . . . 4_655 148.15(12) ?
N2 O2 Mn1 O1 . . . . -127.80(12) ?
N2 O2 Mn1 O2 . . . 4_655 -169.96(11) ?
N2 O2 Mn1 N1 . . . 4_655 66.17(12) ?
N2 O2 Mn1 N1 . . . . -46.52(12) ?
C7 N1 Mn1 O1 . . . 4_655 69.1(2) ?
C7 N1 Mn1 O1 . . . . 51.34(11) ?
C7 N1 Mn1 O2 . . . 4_655 138.10(11) ?
C7 N1 Mn1 O2 . . . . -31.05(12) ?
C7 N1 Mn1 N1 . . . 4_655 -125.03(12) ?
